data_7222143
loop_
_publ_author_name
'Chen, Hsing-Yin'
'Lee, Ying Hsien'
'Chiang, Michael, Y.'
'Lu, Wei-Yi'
'Tseng, Hsi-Ching'
'Chen, Yu-Hsieh'
'Lai, Yi-Chun'
'Lin, Chu-Chieh'
'Chen, Hsuan-Ying'

_publ_section_title
;
 Coordinating Effect in Ring-opening Polymerization of \e-Caprolactone
 Using Aluminum Complexes Bearing Bisphenolate as Catalysts
;
_journal_name_full 'RSC Adv.'
_journal_paper_doi 10.1039/C5RA10753A
_journal_year 2015
_chemical_formula_moiety 'C78 H106 Al2 O8, 2(O1 C4 H8)'
_chemical_formula_sum 'C86 H122 Al2 O10'
_chemical_formula_weight 1369.80
_chemical_name_common aloophohme
_chemical_name_systematic
; 
 ? 
;
_space_group_IT_number 15
_symmetry_cell_setting monoclinic
_symmetry_space_group_name_Hall '-C 2yc'
_symmetry_space_group_name_H-M 'C 1 2/c 1'
_atom_sites_solution_hydrogens geom
_atom_sites_solution_primary direct
_atom_sites_solution_secondary difmap
_audit_creation_method SHELXL-97
_audit_update_record
;
2015-09-03 deposited with the CCDC.
2015-09-11 downloaded from the CCDC.
;
_cell_angle_alpha 90.00
_cell_angle_beta 126.648(8)
_cell_angle_gamma 90.00
_cell_formula_units_Z 4
_cell_length_a 34.0176(19)
_cell_length_b 14.8864(4)
_cell_length_c 22.9056(12)
_cell_measurement_reflns_used 7044
_cell_measurement_temperature 150.00(14)
_cell_measurement_theta_max 29.1884
_cell_measurement_theta_min 2.8435
_cell_volume 9306.4(12)
_computing_cell_refinement
; 
CrysAlisPro, Agilent Technologies, 
Version 1.171.35.21 (release 20-01-2012 CrysAlis171 .NET) 
(compiled Jan 23 2012,18:06:46) 
;
_computing_data_collection
; 
CrysAlisPro, Agilent Technologies, 
Version 1.171.35.21 (release 20-01-2012 CrysAlis171 .NET) 
(compiled Jan 23 2012,18:06:46) 
;
_computing_data_reduction
; 
CrysAlisPro, Agilent Technologies, 
Version 1.171.35.21 (release 20-01-2012 CrysAlis171 .NET) 
(compiled Jan 23 2012,18:06:46) 
;
_computing_molecular_graphics 'Bruker SHELXTL'
_computing_publication_material 'Bruker SHELXTL'
_computing_structure_refinement 'SHELXL-97 (Sheldrick, 2008)'
_computing_structure_solution 'SHELXS-97 (Sheldrick, 2008)'
_diffrn_ambient_temperature 150.00(14)
_diffrn_detector_area_resol_mean 16.0690
_diffrn_measured_fraction_theta_full 0.999
_diffrn_measured_fraction_theta_max 0.999
_diffrn_measurement_device_type 'Xcalibur, Sapphire3, Gemini'
_diffrn_measurement_method '\w scans'
_diffrn_radiation_monochromator graphite
_diffrn_radiation_source 'Enhance (Mo) X-ray Source'
_diffrn_radiation_type MoK\a
_diffrn_radiation_wavelength 0.71073
_diffrn_reflns_av_R_equivalents 0.0574
_diffrn_reflns_av_sigmaI/netI 0.0557
_diffrn_reflns_limit_h_max 41
_diffrn_reflns_limit_h_min -41
_diffrn_reflns_limit_k_max 18
_diffrn_reflns_limit_k_min -18
_diffrn_reflns_limit_l_max 28
_diffrn_reflns_limit_l_min -27
_diffrn_reflns_number 45262
_diffrn_reflns_theta_full 26.00
_diffrn_reflns_theta_max 26.00
_diffrn_reflns_theta_min 2.95
_exptl_absorpt_coefficient_mu 0.079
_exptl_absorpt_correction_T_max 1.00000
_exptl_absorpt_correction_T_min 0.92223
_exptl_absorpt_correction_type multi-scan
_exptl_absorpt_process_details
; 
CrysAlisPro, Agilent Technologies, 
Version 1.171.35.21 (release 20-01-2012 CrysAlis171 .NET) 
(compiled Jan 23 2012,18:06:46) 
Empirical absorption correction using spherical harmonics, 
 implemented in SCALE3 ABSPACK scaling algorithm. 
;
_exptl_crystal_colour colorless
_exptl_crystal_density_diffrn 0.978
_exptl_crystal_density_method 'not measured'
_exptl_crystal_description crystal
_exptl_crystal_F_000 2976
_exptl_crystal_size_max 0.4
_exptl_crystal_size_mid 0.3
_exptl_crystal_size_min 0.3
_platon_squeeze_details
; 
The reaction was set in THF and 1H NMR 
spectrum revealed that THF was observed 
in the crystal. The voids in the SQUEEZE 
loop should be occupies by THF. 
;
_refine_diff_density_max 0.917
_refine_diff_density_min -0.276
_refine_diff_density_rms 0.087
_refine_ls_extinction_method none
_refine_ls_goodness_of_fit_ref 1.049
_refine_ls_hydrogen_treatment constr
_refine_ls_matrix_type full
_refine_ls_number_parameters 485
_refine_ls_number_reflns 9129
_refine_ls_number_restraints 6
_refine_ls_restrained_S_all 1.049
_refine_ls_R_factor_all 0.1091
_refine_ls_R_factor_gt 0.0783
_refine_ls_shift/su_max 0.004
_refine_ls_shift/su_mean 0.000
_refine_ls_structure_factor_coef Fsqd
_refine_ls_weighting_details 'calc w=1/[\s^2^(Fo^2^)+(0.1599P)^2^+5.6017P] where P=(Fo^2^+2Fc^2^)/3'
_refine_ls_weighting_scheme calc
_refine_ls_wR_factor_gt 0.2330
_refine_ls_wR_factor_ref 0.2563
_reflns_number_gt 6242
_reflns_number_total 9129
_reflns_threshold_expression >2sigma(I)
_cod_data_source_file c5ra10753a2.cif
_cod_data_source_block aloophohme
_cod_original_cell_volume 9306.4(8)
_cod_database_code 7222143
_audit_block_doi 10.5517/cc13n1d6

loop_
_symmetry_equiv_pos_as_xyz
'x, y, z'
'-x, y, -z+1/2'
'x+1/2, y+1/2, z'
'-x+1/2, y+1/2, -z+1/2'
'-x, -y, -z'
'x, -y, z-1/2'
'-x+1/2, -y+1/2, -z'
'x+1/2, -y+1/2, z-1/2'

loop_
_atom_site_label
_atom_site_type_symbol
_atom_site_fract_x
_atom_site_fract_y
_atom_site_fract_z
_atom_site_U_iso_or_equiv
_atom_site_adp_type
_atom_site_occupancy
_atom_site_symmetry_multiplicity
_atom_site_calc_flag
_atom_site_refinement_flags
_atom_site_disorder_assembly
_atom_site_disorder_group
Al1 Al 0.04310(3) 0.95014(5) 0.01290(4) 0.0199(2) Uani 1 1 d . . .
O1 O 0.06298(7) 0.85831(12) 0.07118(10) 0.0252(4) Uani 1 1 d . . .
O2 O 0.02232(6) 1.02202(12) 0.06082(9) 0.0202(4) Uani 1 1 d . . .
O3 O 0.08997(7) 1.02082(13) 0.03082(10) 0.0249(4) Uani 1 1 d . . .
O4 O 0.04345(7) 0.87822(13) -0.05946(10) 0.0272(5) Uani 1 1 d . . .
C1 C 0.05246(11) 0.77940(19) 0.08886(15) 0.0262(6) Uani 1 1 d . . .
C2 C 0.08437(12) 0.7050(2) 0.11400(16) 0.0325(7) Uani 1 1 d . . .
C3 C 0.06756(14) 0.6235(2) 0.12125(18) 0.0416(8) Uani 1 1 d . . .
H3A H 0.0881 0.5738 0.1365 0.050 Uiso 1 1 calc R . .
C4 C 0.02256(14) 0.6119(2) 0.10733(18) 0.0400(8) Uani 1 1 d . A .
C5 C -0.00626(13) 0.6889(2) 0.08982(17) 0.0346(7) Uani 1 1 d . . .
H5A H -0.0364 0.6837 0.0818 0.041 Uiso 1 1 calc R . .
C6 C 0.00914(11) 0.77235(19) 0.08418(15) 0.0258(6) Uani 1 1 d . . .
C7 C 0.13655(13) 0.7131(2) 0.13465(19) 0.0425(8) Uani 1 1 d . . .
C8 C 0.16376(13) 0.7912(3) 0.18688(19) 0.0522(10) Uani 1 1 d . . .
H8A H 0.1460 0.8459 0.1644 0.078 Uiso 1 1 calc R . .
H8B H 0.1959 0.7960 0.1986 0.078 Uiso 1 1 calc R . .
H8C H 0.1665 0.7810 0.2306 0.078 Uiso 1 1 calc R . .
C9 C 0.13496(14) 0.7241(2) 0.06683(19) 0.0445(9) Uani 1 1 d . . .
H9A H 0.1170 0.7775 0.0412 0.067 Uiso 1 1 calc R . .
H9B H 0.1191 0.6729 0.0357 0.067 Uiso 1 1 calc R . .
H9C H 0.1678 0.7287 0.0811 0.067 Uiso 1 1 calc R . .
C10 C 0.16693(18) 0.6259(3) 0.1734(3) 0.0777(15) Uani 1 1 d . . .
H10A H 0.1991 0.6324 0.1855 0.116 Uiso 1 1 calc R . .
H10B H 0.1508 0.5754 0.1415 0.116 Uiso 1 1 calc R . .
H10C H 0.1696 0.6163 0.2171 0.116 Uiso 1 1 calc R . .
C11 C 0.00525(18) 0.5201(2) 0.1156(2) 0.0549(11) Uani 1 1 d . . .
C12 C 0.0110(3) 0.5196(3) 0.1859(3) 0.0669(18) Uani 0.80 1 d P A 1
H12A H -0.0199 0.5337 0.1765 0.100 Uiso 0.80 1 calc PR A 1
H12B H 0.0349 0.5635 0.2183 0.100 Uiso 0.80 1 calc PR A 1
H12C H 0.0215 0.4611 0.2078 0.100 Uiso 0.80 1 calc PR A 1
C13 C -0.0511(2) 0.5049(3) 0.0508(3) 0.0729(17) Uani 0.80 1 d P A 1
H13A H -0.0568 0.5187 0.0054 0.109 Uiso 0.80 1 calc PR A 1
H13B H -0.0708 0.5435 0.0574 0.109 Uiso 0.80 1 calc PR A 1
H13C H -0.0597 0.4434 0.0506 0.109 Uiso 0.80 1 calc PR A 1
C14 C 0.0328(5) 0.4401(7) 0.1111(9) 0.088(4) Uani 0.80 1 d P A 1
H14A H 0.0212 0.4323 0.0616 0.131 Uiso 0.80 1 calc PR A 1
H14B H 0.0267 0.3863 0.1276 0.131 Uiso 0.80 1 calc PR A 1
H14C H 0.0673 0.4523 0.1412 0.131 Uiso 0.80 1 calc PR A 1
C12' C 0.0525(11) 0.4934(13) 0.2116(12) 0.0669(18) Uani 0.20 1 d P A 2
H12D H 0.0534 0.5398 0.2416 0.100 Uiso 0.20 1 calc PR A 2
H12E H 0.0838 0.4895 0.2204 0.100 Uiso 0.20 1 calc PR A 2
H12F H 0.0450 0.4370 0.2232 0.100 Uiso 0.20 1 calc PR A 2
C13' C -0.0441(10) 0.5231(14) 0.1046(14) 0.0729(17) Uani 0.20 1 d P A 2
H13D H -0.0455 0.5761 0.1272 0.109 Uiso 0.20 1 calc PR A 2
H13E H -0.0471 0.4709 0.1263 0.109 Uiso 0.20 1 calc PR A 2
H13F H -0.0705 0.5241 0.0535 0.109 Uiso 0.20 1 calc PR A 2
C14' C 0.016(3) 0.453(4) 0.089(4) 0.088(4) Uani 0.20 1 d P A 2
H14D H 0.0019 0.4639 0.0389 0.131 Uiso 0.20 1 calc PR A 2
H14E H 0.0036 0.3974 0.0933 0.131 Uiso 0.20 1 calc PR A 2
H14F H 0.0512 0.4482 0.1162 0.131 Uiso 0.20 1 calc PR A 2
C15 C -0.01723(10) 0.86115(17) 0.07378(14) 0.0214(6) Uani 1 1 d . . .
H15A H -0.0208 0.8902 0.0325 0.026 Uiso 1 1 calc R . .
C16 C -0.06865(10) 0.86020(18) 0.05353(15) 0.0231(6) Uani 1 1 d . . .
C17 C -0.08200(11) 0.80578(19) 0.08923(15) 0.0273(6) Uani 1 1 d . . .
H17A H -0.0579 0.7727 0.1296 0.033 Uiso 1 1 calc R . .
C18 C -0.12999(11) 0.8001(2) 0.06597(16) 0.0339(7) Uani 1 1 d . . .
C19 C -0.14643(13) 0.7355(3) 0.10023(18) 0.0447(9) Uani 1 1 d . . .
C20 C -0.17723(17) 0.6608(3) 0.0454(2) 0.0728(15) Uani 1 1 d . . .
H20A H -0.1579 0.6290 0.0344 0.109 Uiso 1 1 calc R . .
H20B H -0.2053 0.6866 0.0016 0.109 Uiso 1 1 calc R . .
H20C H -0.1879 0.6200 0.0658 0.109 Uiso 1 1 calc R . .
C21 C -0.10380(14) 0.6918(3) 0.1698(2) 0.0560(11) Uani 1 1 d . . .
H21A H -0.0840 0.6591 0.1599 0.084 Uiso 1 1 calc R . .
H21B H -0.1161 0.6512 0.1880 0.084 Uiso 1 1 calc R . .
H21C H -0.0843 0.7373 0.2056 0.084 Uiso 1 1 calc R . .
C22 C -0.17694(15) 0.7863(3) 0.1187(2) 0.0663(13) Uani 1 1 d . . .
H22A H -0.1869 0.7456 0.1401 0.099 Uiso 1 1 calc R . .
H22B H -0.2054 0.8115 0.0750 0.099 Uiso 1 1 calc R . .
H22C H -0.1576 0.8337 0.1525 0.099 Uiso 1 1 calc R . .
C23 C 0.01789(9) 0.92219(18) 0.13890(14) 0.0213(6) Uani 1 1 d . . .
C24 C 0.03267(10) 0.90153(19) 0.20869(15) 0.0260(6) Uani 1 1 d . . .
H24A H 0.0194 0.8517 0.2156 0.031 Uiso 1 1 calc R . .
C25 C 0.06694(11) 0.9542(2) 0.26818(16) 0.0333(7) Uani 1 1 d . . .
H25A H 0.0758 0.9402 0.3142 0.040 Uiso 1 1 calc R . .
C26 C 0.08780(12) 1.0273(2) 0.25901(16) 0.0371(8) Uani 1 1 d . . .
H26A H 0.1114 1.0614 0.2991 0.045 Uiso 1 1 calc R . .
C27 C 0.07353(11) 1.0500(2) 0.18992(16) 0.0290(7) Uani 1 1 d . . .
H27A H 0.0875 1.0989 0.1834 0.035 Uiso 1 1 calc R . .
C28 C 0.03807(10) 0.99844(18) 0.13085(14) 0.0216(6) Uani 1 1 d . . .
C29 C 0.10375(10) 1.08206(19) 0.00255(15) 0.0249(6) Uani 1 1 d . . .
C30 C 0.15348(11) 1.0888(2) 0.02959(16) 0.0313(7) Uani 1 1 d . . .
C31 C 0.16476(11) 1.1482(2) -0.00578(17) 0.0383(8) Uani 1 1 d . . .
H31A H 0.1974 1.1536 0.0119 0.046 Uiso 1 1 calc R . .
C32 C 0.19397(11) 1.0327(2) 0.09505(17) 0.0377(8) Uani 1 1 d . . .
C33 C 0.24567(12) 1.0594(3) 0.1191(2) 0.0550(11) Uani 1 1 d . . .
H33A H 0.2474 1.0519 0.0791 0.082 Uiso 1 1 calc R . .
H33B H 0.2697 1.0218 0.1588 0.082 Uiso 1 1 calc R . .
H33C H 0.2520 1.1210 0.1345 0.082 Uiso 1 1 calc R . .
C34 C 0.18672(12) 0.9336(3) 0.0738(2) 0.0466(9) Uani 1 1 d . . .
H34A H 0.1548 0.9147 0.0583 0.070 Uiso 1 1 calc R . .
H34B H 0.2113 0.8985 0.1150 0.070 Uiso 1 1 calc R . .
H34C H 0.1894 0.9253 0.0348 0.070 Uiso 1 1 calc R . .
C35 C 0.19345(12) 1.0457(3) 0.16096(17) 0.0440(9) Uani 1 1 d . . .
H35A H 0.1619 1.0289 0.1481 0.066 Uiso 1 1 calc R . .
H35B H 0.1998 1.1075 0.1757 0.066 Uiso 1 1 calc R . .
H35C H 0.2183 1.0086 0.2004 0.066 Uiso 1 1 calc R . .
C36 C 0.0641(12) 0.898(3) -0.0960(19) 0.033(3) Uani 0.50 1 d P B 1
H36A H 0.0966 0.8723 -0.0712 0.040 Uiso 0.50 1 calc PR B 1
H36B H 0.0659 0.9623 -0.1011 0.040 Uiso 0.50 1 calc PR B 1
C37 C 0.0264(3) 0.8517(4) -0.1721(4) 0.0391(11) Uani 0.50 1 d P B 1
H37A H -0.0010 0.8913 -0.2046 0.047 Uiso 0.50 1 calc PR B 1
H37B H 0.0420 0.8351 -0.1947 0.047 Uiso 0.50 1 calc PR B 1
C38 C 0.0094(7) 0.7691(17) -0.1542(13) 0.059(4) Uani 0.50 1 d P B 1
H38A H -0.0246 0.7557 -0.1930 0.070 Uiso 0.50 1 calc PR B 1
H38B H 0.0293 0.7173 -0.1465 0.070 Uiso 0.50 1 calc PR B 1
C36' C 0.0607(13) 0.903(2) -0.1057(19) 0.033(3) Uani 0.50 1 d P B 2
H36C H 0.0351 0.9352 -0.1493 0.040 Uiso 0.50 1 calc PR B 2
H36D H 0.0895 0.9412 -0.0783 0.040 Uiso 0.50 1 calc PR B 2
C37' C 0.0719(3) 0.8186(4) -0.1246(4) 0.0391(11) Uani 0.50 1 d P B 2
H37C H 0.1039 0.7960 -0.0850 0.047 Uiso 0.50 1 calc PR B 2
H37D H 0.0705 0.8243 -0.1680 0.047 Uiso 0.50 1 calc PR B 2
C38' C 0.0306(6) 0.7585(17) -0.1381(14) 0.059(4) Uani 0.50 1 d P B 2
H38C H 0.0416 0.6966 -0.1263 0.070 Uiso 0.50 1 calc PR B 2
H38D H 0.0025 0.7613 -0.1889 0.070 Uiso 0.50 1 calc PR B 2
C39 C 0.01576(14) 0.7939(2) -0.08719(17) 0.0386(8) Uani 1 1 d . B .
H39A H -0.0160 0.8013 -0.0970 0.046 Uiso 1 1 calc R C 1
H39B H 0.0333 0.7467 -0.0512 0.046 Uiso 1 1 calc R C 1
O5 O 0.1318(2) 1.2747(3) 0.1892(2) 0.0821(15) Uani 0.70 1 d P . .
C40 C 0.11087(17) 1.2641(3) 0.1153(2) 0.0378(11) Uani 0.70 1 d PD . .
H40C H 0.0773 1.2852 0.0857 0.045 Uiso 0.70 1 calc PR . .
H40D H 0.1109 1.2012 0.1043 0.045 Uiso 0.70 1 calc PR . .
C41 C 0.1400(2) 1.3166(4) 0.0993(3) 0.0629(17) Uani 0.70 1 d PD . .
H41C H 0.1461 1.2822 0.0695 0.076 Uiso 0.70 1 calc PR . .
H41D H 0.1232 1.3717 0.0739 0.076 Uiso 0.70 1 calc PR . .
C42 C 0.1848(3) 1.3359(6) 0.1684(5) 0.116(4) Uani 0.70 1 d PD . .
H42C H 0.1963 1.3957 0.1689 0.140 Uiso 0.70 1 calc PR . .
H42D H 0.2099 1.2927 0.1801 0.140 Uiso 0.70 1 calc PR . .
C43 C 0.1735(4) 1.3298(6) 0.2186(4) 0.122(4) Uani 0.70 1 d PD . .
H43C H 0.2010 1.3044 0.2641 0.146 Uiso 0.70 1 calc PR . .
H43D H 0.1670 1.3892 0.2285 0.146 Uiso 0.70 1 calc PR . .
O6 O 0.1191(4) 0.7347(9) -0.1363(7) 0.104(5) Uani 0.30 1 d P . .
C44 C 0.1000(5) 0.6668(10) -0.1904(8) 0.061(4) Uiso 0.30 1 d PD . .
H44A H 0.0924 0.6911 -0.2353 0.074 Uiso 0.30 1 calc PR . .
H44B H 0.0705 0.6408 -0.2001 0.074 Uiso 0.30 1 calc PR . .
C45 C 0.1406(6) 0.5971(12) -0.1585(9) 0.076(4) Uiso 0.30 1 d PD . .
H45A H 0.1343 0.5479 -0.1373 0.091 Uiso 0.30 1 calc PR . .
H45B H 0.1426 0.5732 -0.1960 0.091 Uiso 0.30 1 calc PR . .
C46 C 0.1837(9) 0.6404(17) -0.1055(13) 0.114(7) Uiso 0.30 1 d PD . .
H46A H 0.1960 0.6785 -0.1256 0.137 Uiso 0.30 1 calc PR . .
H46B H 0.2091 0.5994 -0.0700 0.137 Uiso 0.30 1 calc PR . .
C47 C 0.1594(7) 0.6970(14) -0.0741(11) 0.093(6) Uiso 0.30 1 d PD . .
H47A H 0.1499 0.6579 -0.0505 0.111 Uiso 0.30 1 calc PR . .
H47B H 0.1816 0.7427 -0.0399 0.111 Uiso 0.30 1 calc PR . .

loop_
_atom_site_aniso_label
_atom_site_aniso_U_11
_atom_site_aniso_U_22
_atom_site_aniso_U_33
_atom_site_aniso_U_23
_atom_site_aniso_U_13
_atom_site_aniso_U_12
Al1 0.0223(4) 0.0187(4) 0.0231(4) 0.0010(3) 0.0160(4) -0.0023(3)
O1 0.0284(10) 0.0226(10) 0.0295(10) 0.0055(8) 0.0199(9) 0.0011(8)
O2 0.0243(9) 0.0191(9) 0.0220(10) 0.0002(7) 0.0163(8) -0.0032(8)
O3 0.0245(10) 0.0281(10) 0.0275(10) 0.0022(8) 0.0185(9) -0.0044(8)
O4 0.0370(11) 0.0226(10) 0.0285(10) 0.0013(8) 0.0230(9) 0.0006(9)
C1 0.0367(16) 0.0209(14) 0.0241(14) 0.0035(11) 0.0198(13) -0.0006(12)
C2 0.0439(18) 0.0299(16) 0.0326(16) 0.0086(13) 0.0276(15) 0.0099(14)
C3 0.070(2) 0.0272(16) 0.047(2) 0.0140(15) 0.0455(19) 0.0138(16)
C4 0.076(2) 0.0186(15) 0.0460(19) 0.0010(14) 0.0475(19) -0.0034(16)
C5 0.052(2) 0.0241(15) 0.0412(18) 0.0000(13) 0.0348(16) -0.0069(14)
C6 0.0352(15) 0.0217(14) 0.0258(14) 0.0001(11) 0.0210(13) -0.0014(12)
C7 0.0445(19) 0.046(2) 0.0422(19) 0.0213(16) 0.0289(17) 0.0202(16)
C8 0.0367(19) 0.077(3) 0.040(2) 0.0125(19) 0.0211(17) 0.0099(19)
C9 0.054(2) 0.043(2) 0.054(2) 0.0114(17) 0.0417(19) 0.0142(17)
C10 0.076(3) 0.083(3) 0.091(3) 0.056(3) 0.059(3) 0.049(3)
C11 0.113(4) 0.0200(16) 0.074(3) 0.0029(17) 0.078(3) -0.004(2)
C12 0.140(6) 0.032(2) 0.070(4) -0.002(2) 0.085(4) -0.019(3)
C13 0.118(5) 0.040(3) 0.079(4) -0.014(3) 0.068(4) -0.040(3)
C14 0.177(12) 0.020(4) 0.145(12) 0.002(4) 0.139(11) 0.001(5)
C12' 0.140(6) 0.032(2) 0.070(4) -0.002(2) 0.085(4) -0.019(3)
C13' 0.118(5) 0.040(3) 0.079(4) -0.014(3) 0.068(4) -0.040(3)
C14' 0.177(12) 0.020(4) 0.145(12) 0.002(4) 0.139(11) 0.001(5)
C15 0.0256(14) 0.0180(13) 0.0251(14) -0.0003(11) 0.0175(12) -0.0067(11)
C16 0.0268(14) 0.0231(14) 0.0242(14) -0.0067(11) 0.0179(12) -0.0097(11)
C17 0.0313(15) 0.0278(15) 0.0262(15) -0.0022(12) 0.0190(13) -0.0093(12)
C18 0.0333(16) 0.0438(18) 0.0284(16) -0.0033(14) 0.0205(14) -0.0169(14)
C19 0.0429(19) 0.059(2) 0.0366(18) 0.0021(16) 0.0259(16) -0.0232(17)
C20 0.075(3) 0.087(3) 0.056(3) -0.005(2) 0.039(2) -0.052(3)
C21 0.055(2) 0.067(3) 0.049(2) 0.0128(19) 0.0328(19) -0.022(2)
C22 0.057(2) 0.104(4) 0.063(3) 0.017(2) 0.049(2) -0.010(2)
C23 0.0208(13) 0.0214(13) 0.0249(14) -0.0007(11) 0.0153(12) -0.0005(11)
C24 0.0301(15) 0.0264(15) 0.0284(15) 0.0022(12) 0.0211(13) -0.0001(12)
C25 0.0354(17) 0.0411(18) 0.0233(15) 0.0029(13) 0.0174(14) -0.0007(14)
C26 0.0370(17) 0.0410(19) 0.0238(16) -0.0080(13) 0.0130(14) -0.0121(15)
C27 0.0312(15) 0.0251(15) 0.0304(16) -0.0022(12) 0.0182(13) -0.0084(12)
C28 0.0224(13) 0.0231(14) 0.0201(13) -0.0001(11) 0.0132(11) -0.0001(11)
C29 0.0273(14) 0.0282(15) 0.0259(14) -0.0056(12) 0.0194(13) -0.0107(12)
C30 0.0272(15) 0.0414(18) 0.0280(15) -0.0028(13) 0.0178(13) -0.0087(13)
C31 0.0250(15) 0.059(2) 0.0347(17) -0.0005(15) 0.0199(14) -0.0147(15)
C32 0.0235(15) 0.054(2) 0.0345(17) 0.0056(15) 0.0169(14) -0.0061(14)
C33 0.0276(17) 0.086(3) 0.046(2) 0.015(2) 0.0190(16) -0.0060(19)
C34 0.0314(17) 0.056(2) 0.052(2) 0.0110(17) 0.0242(16) 0.0076(16)
C35 0.0322(17) 0.065(2) 0.0298(17) 0.0075(16) 0.0156(15) -0.0027(16)
C36 0.039(4) 0.042(4) 0.031(7) -0.002(4) 0.027(4) -0.001(2)
C37 0.059(3) 0.036(3) 0.040(3) 0.001(2) 0.040(2) 0.004(2)
C38 0.115(14) 0.034(5) 0.058(10) -0.013(5) 0.069(11) -0.019(9)
C36' 0.039(4) 0.042(4) 0.031(7) -0.002(4) 0.027(4) -0.001(2)
C37' 0.059(3) 0.036(3) 0.040(3) 0.001(2) 0.040(2) 0.004(2)
C38' 0.115(14) 0.034(5) 0.058(10) -0.013(5) 0.069(11) -0.019(9)
C39 0.063(2) 0.0213(15) 0.0381(18) -0.0048(13) 0.0335(17) -0.0063(15)
O5 0.143(4) 0.075(3) 0.048(2) -0.012(2) 0.067(3) -0.019(3)
C40 0.044(3) 0.038(3) 0.035(2) -0.010(2) 0.026(2) -0.008(2)
C41 0.085(4) 0.062(4) 0.058(4) -0.021(3) 0.052(4) -0.035(3)
C42 0.061(5) 0.088(6) 0.116(7) 0.015(5) 0.007(5) -0.042(4)
C43 0.164(9) 0.096(6) 0.031(4) -0.016(4) 0.018(5) -0.054(7)
O6 0.070(7) 0.102(9) 0.122(10) -0.033(8) 0.048(7) 0.038(7)

loop_
_atom_type_symbol
_atom_type_description
_atom_type_scat_dispersion_real
_atom_type_scat_dispersion_imag
_atom_type_scat_source
C C 0.0033 0.0016 'International Tables Vol C Tables 4.2.6.8 and 6.1.1.4'
H H 0.0000 0.0000 'International Tables Vol C Tables 4.2.6.8 and 6.1.1.4'
O O 0.0106 0.0060 'International Tables Vol C Tables 4.2.6.8 and 6.1.1.4'
Al Al 0.0645 0.0514 'International Tables Vol C Tables 4.2.6.8 and 6.1.1.4'

loop_
_geom_angle_atom_site_label_1
_geom_angle_atom_site_label_2
_geom_angle_atom_site_label_3
_geom_angle
_geom_angle_site_symmetry_1
_geom_angle_site_symmetry_3
O1 Al1 O3 114.30(10) . .
O1 Al1 O2 125.13(9) . 5_575
O3 Al1 O2 120.51(9) . 5_575
O1 Al1 O2 96.03(9) . .
O3 Al1 O2 97.16(9) . .
O2 Al1 O2 75.50(9) 5_575 .
O1 Al1 O4 91.35(9) . .
O3 Al1 O4 93.55(9) . .
O2 Al1 O4 87.84(8) 5_575 .
O2 Al1 O4 163.13(9) . .
C1 O1 Al1 148.97(19) . .
C28 O2 Al1 121.77(15) . 5_575
C28 O2 Al1 119.34(16) . .
Al1 O2 Al1 104.50(9) 5_575 .
C29 O3 Al1 145.42(18) . .
C36 O4 C39 110.0(15) . .
C36 O4 C36' 6(3) . .
C39 O4 C36' 108.7(14) . .
C36 O4 Al1 129.7(15) . .
C39 O4 Al1 120.14(17) . .
C36' O4 Al1 130.1(14) . .
O1 C1 C2 121.7(3) . .
O1 C1 C6 119.3(3) . .
C2 C1 C6 119.0(3) . .
C3 C2 C1 117.5(3) . .
C3 C2 C7 120.7(3) . .
C1 C2 C7 121.8(3) . .
C4 C3 C2 124.1(3) . .
C4 C3 H3A 117.9 . .
C2 C3 H3A 117.9 . .
C3 C4 C5 117.1(3) . .
C3 C4 C11 122.4(3) . .
C5 C4 C11 120.4(3) . .
C6 C5 C4 121.4(3) . .
C6 C5 H5A 119.3 . .
C4 C5 H5A 119.3 . .
C5 C6 C1 119.6(3) . .
C5 C6 C15 124.7(3) . .
C1 C6 C15 115.7(2) . .
C8 C7 C9 110.6(3) . .
C8 C7 C2 110.4(3) . .
C9 C7 C2 111.1(3) . .
C8 C7 C10 107.6(3) . .
C9 C7 C10 106.0(3) . .
C2 C7 C10 111.0(3) . .
C7 C8 H8A 109.5 . .
C7 C8 H8B 109.5 . .
H8A C8 H8B 109.5 . .
C7 C8 H8C 109.5 . .
H8A C8 H8C 109.5 . .
H8B C8 H8C 109.5 . .
C7 C9 H9A 109.5 . .
C7 C9 H9B 109.5 . .
H9A C9 H9B 109.5 . .
C7 C9 H9C 109.5 . .
H9A C9 H9C 109.5 . .
H9B C9 H9C 109.5 . .
C7 C10 H10A 109.5 . .
C7 C10 H10B 109.5 . .
H10A C10 H10B 109.5 . .
C7 C10 H10C 109.5 . .
H10A C10 H10C 109.5 . .
H10B C10 H10C 109.5 . .
C14' C11 C12 126(3) . .
C14' C11 C13' 121(3) . .
C12 C11 C13' 66.9(10) . .
C14' C11 C4 112(3) . .
C12 C11 C4 108.7(3) . .
C13' C11 C4 114.3(8) . .
C14' C11 C14 19(4) . .
C12 C11 C14 111.7(6) . .
C13' C11 C14 130.6(10) . .
C4 C11 C14 112.4(6) . .
C14' C11 C13 89(3) . .
C12 C11 C13 108.2(4) . .
C13' C11 C13 42.6(9) . .
C4 C11 C13 110.3(3) . .
C14 C11 C13 105.5(7) . .
C14' C11 C12' 96(3) . .
C12 C11 C12' 41.6(8) . .
C13' C11 C12' 107.0(12) . .
C4 C11 C12' 102.3(7) . .
C14 C11 C12' 77.5(10) . .
C13 C11 C12' 142.6(8) . .
C11 C12 H12A 109.5 . .
C11 C12 H12B 109.5 . .
H12A C12 H12B 109.5 . .
C11 C12 H12C 109.5 . .
H12A C12 H12C 109.5 . .
H12B C12 H12C 109.5 . .
C11 C13 H13A 109.5 . .
C11 C13 H13B 109.5 . .
H13A C13 H13B 109.5 . .
C11 C13 H13C 109.5 . .
H13A C13 H13C 109.5 . .
H13B C13 H13C 109.5 . .
C11 C14 H14A 109.5 . .
C11 C14 H14B 109.5 . .
H14A C14 H14B 109.5 . .
C11 C14 H14C 109.5 . .
H14A C14 H14C 109.5 . .
H14B C14 H14C 109.5 . .
C11 C12' H12D 109.5 . .
C11 C12' H12E 109.5 . .
H12D C12' H12E 109.5 . .
C11 C12' H12F 109.5 . .
H12D C12' H12F 109.5 . .
H12E C12' H12F 109.5 . .
C11 C13' H13D 109.5 . .
C11 C13' H13E 109.5 . .
H13D C13' H13E 109.5 . .
C11 C13' H13F 109.5 . .
H13D C13' H13F 109.5 . .
H13E C13' H13F 109.5 . .
C11 C14' H14D 109.5 . .
C11 C14' H14E 109.5 . .
H14D C14' H14E 109.5 . .
C11 C14' H14F 109.5 . .
H14D C14' H14F 109.5 . .
H14E C14' H14F 109.5 . .
C16 C15 C6 120.0(2) . .
C16 C15 C23 112.9(2) . .
C6 C15 C23 108.4(2) . .
C16 C15 H15A 104.7 . .
C6 C15 H15A 104.7 . .
C23 C15 H15A 104.7 . .
C17 C16 C29 119.3(3) . 5_575
C17 C16 C15 122.8(3) . .
C29 C16 C15 117.9(2) 5_575 .
C18 C17 C16 121.9(3) . .
C18 C17 H17A 119.1 . .
C16 C17 H17A 119.1 . .
C17 C18 C31 117.1(3) . 5_575
C17 C18 C19 123.0(3) . .
C31 C18 C19 119.7(3) 5_575 .
C21 C19 C20 107.9(4) . .
C21 C19 C22 107.6(3) . .
C20 C19 C22 109.9(3) . .
C21 C19 C18 113.1(3) . .
C20 C19 C18 108.3(3) . .
C22 C19 C18 110.1(3) . .
C19 C20 H20A 109.5 . .
C19 C20 H20B 109.5 . .
H20A C20 H20B 109.5 . .
C19 C20 H20C 109.5 . .
H20A C20 H20C 109.5 . .
H20B C20 H20C 109.5 . .
C19 C21 H21A 109.5 . .
C19 C21 H21B 109.5 . .
H21A C21 H21B 109.5 . .
C19 C21 H21C 109.5 . .
H21A C21 H21C 109.5 . .
H21B C21 H21C 109.5 . .
C19 C22 H22A 109.5 . .
C19 C22 H22B 109.5 . .
H22A C22 H22B 109.5 . .
C19 C22 H22C 109.5 . .
H22A C22 H22C 109.5 . .
H22B C22 H22C 109.5 . .
C24 C23 C28 117.5(2) . .
C24 C23 C15 121.5(2) . .
C28 C23 C15 120.9(2) . .
C25 C24 C23 121.1(3) . .
C25 C24 H24A 119.4 . .
C23 C24 H24A 119.4 . .
C26 C25 C24 120.1(3) . .
C26 C25 H25A 120.0 . .
C24 C25 H25A 120.0 . .
C25 C26 C27 120.1(3) . .
C25 C26 H26A 119.9 . .
C27 C26 H26A 119.9 . .
C28 C27 C26 119.0(3) . .
C28 C27 H27A 120.5 . .
C26 C27 H27A 120.5 . .
C27 C28 C23 122.1(2) . .
C27 C28 O2 119.6(2) . .
C23 C28 O2 118.3(2) . .
O3 C29 C16 120.0(2) . 5_575
O3 C29 C30 120.2(3) . .
C16 C29 C30 119.8(3) 5_575 .
C31 C30 C29 117.4(3) . .
C31 C30 C32 120.7(3) . .
C29 C30 C32 121.9(3) . .
C18 C31 C30 123.9(3) 5_575 .
C18 C31 H31A 118.1 5_575 .
C30 C31 H31A 118.1 . .
C34 C32 C35 109.9(3) . .
C34 C32 C30 109.4(3) . .
C35 C32 C30 111.2(3) . .
C34 C32 C33 107.1(3) . .
C35 C32 C33 107.2(3) . .
C30 C32 C33 111.9(3) . .
C32 C33 H33A 109.5 . .
C32 C33 H33B 109.5 . .
H33A C33 H33B 109.5 . .
C32 C33 H33C 109.5 . .
H33A C33 H33C 109.5 . .
H33B C33 H33C 109.5 . .
C32 C34 H34A 109.5 . .
C32 C34 H34B 109.5 . .
H34A C34 H34B 109.5 . .
C32 C34 H34C 109.5 . .
H34A C34 H34C 109.5 . .
H34B C34 H34C 109.5 . .
C32 C35 H35A 109.5 . .
C32 C35 H35B 109.5 . .
H35A C35 H35B 109.5 . .
C32 C35 H35C 109.5 . .
H35A C35 H35C 109.5 . .
H35B C35 H35C 109.5 . .
O4 C36 C37 101(2) . .
O4 C36 H36A 111.5 . .
C37 C36 H36A 111.5 . .
O4 C36 H36B 111.5 . .
C37 C36 H36B 111.5 . .
H36A C36 H36B 109.3 . .
C38 C37 C36 104.3(17) . .
C38 C37 H37A 110.9 . .
C36 C37 H37A 110.9 . .
C38 C37 H37B 110.9 . .
C36 C37 H37B 110.9 . .
H37A C37 H37B 108.9 . .
C39 C38 C37 103.7(16) . .
C39 C38 H38A 111.0 . .
C37 C38 H38A 111.0 . .
C39 C38 H38B 111.0 . .
C37 C38 H38B 111.0 . .
H38A C38 H38B 109.0 . .
C37' C36' O4 106(2) . .
C37' C36' H36C 110.6 . .
O4 C36' H36C 110.6 . .
C37' C36' H36D 110.6 . .
O4 C36' H36D 110.6 . .
H36C C36' H36D 108.7 . .
C36' C37' C38' 101.2(18) . .
C36' C37' H37C 111.5 . .
C38' C37' H37C 111.5 . .
C36' C37' H37D 111.5 . .
C38' C37' H37D 111.5 . .
H37C C37' H37D 109.4 . .
C37' C38' C39 108.0(15) . .
C37' C38' H38C 110.1 . .
C39 C38' H38C 110.1 . .
C37' C38' H38D 110.1 . .
C39 C38' H38D 110.1 . .
H38C C38' H38D 108.4 . .
O4 C39 C38 108.9(10) . .
O4 C39 C38' 101.3(9) . .
C38 C39 C38' 21.9(12) . .
O4 C39 H39A 109.9 . .
C38 C39 H39A 109.9 . .
C38' C39 H39A 131.1 . .
O4 C39 H39B 109.9 . .
C38 C39 H39B 109.9 . .
C38' C39 H39B 94.6 . .
H39A C39 H39B 108.3 . .
C40 O5 C43 106.6(5) . .
O5 C40 C41 108.0(4) . .
O5 C40 H40C 110.1 . .
C41 C40 H40C 110.1 . .
O5 C40 H40D 110.1 . .
C41 C40 H40D 110.1 . .
H40C C40 H40D 108.4 . .
C42 C41 C40 105.3(6) . .
C42 C41 H41C 110.7 . .
C40 C41 H41C 110.7 . .
C42 C41 H41D 110.7 . .
C40 C41 H41D 110.7 . .
H41C C41 H41D 108.8 . .
C41 C42 C43 105.1(7) . .
C41 C42 H42C 110.7 . .
C43 C42 H42C 110.7 . .
C41 C42 H42D 110.7 . .
C43 C42 H42D 110.7 . .
H42C C42 H42D 108.8 . .
O5 C43 C42 109.3(6) . .
O5 C43 H43C 109.8 . .
C42 C43 H43C 109.8 . .
O5 C43 H43D 109.8 . .
C42 C43 H43D 109.8 . .
H43C C43 H43D 108.3 . .
C44 O6 C47 105.4(13) . .
O6 C44 C45 104.8(12) . .
O6 C44 H44A 110.8 . .
C45 C44 H44A 110.8 . .
O6 C44 H44B 110.8 . .
C45 C44 H44B 110.8 . .
H44A C44 H44B 108.9 . .
C46 C45 C44 106.6(17) . .
C46 C45 H45A 110.4 . .
C44 C45 H45A 110.4 . .
C46 C45 H45B 110.4 . .
C44 C45 H45B 110.4 . .
H45A C45 H45B 108.6 . .
C45 C46 C47 94.4(17) . .
C45 C46 H46A 112.9 . .
C47 C46 H46A 112.9 . .
C45 C46 H46B 112.9 . .
C47 C46 H46B 112.9 . .
H46A C46 H46B 110.3 . .
O6 C47 C46 102.1(16) . .
O6 C47 H47A 111.3 . .
C46 C47 H47A 111.3 . .
O6 C47 H47B 111.3 . .
C46 C47 H47B 111.3 . .
H47A C47 H47B 109.2 . .

loop_
_geom_bond_atom_site_label_1
_geom_bond_atom_site_label_2
_geom_bond_distance
_geom_bond_site_symmetry_2
Al1 O1 1.741(2) .
Al1 O3 1.743(2) .
Al1 O2 1.8680(19) 5_575
Al1 O2 1.9431(19) .
Al1 O4 1.979(2) .
O1 C1 1.358(3) .
O2 C28 1.399(3) .
O2 Al1 1.8680(19) 5_575
O3 C29 1.354(3) .
O4 C36 1.41(4) .
O4 C39 1.468(4) .
O4 C36' 1.53(4) .
C1 C2 1.411(4) .
C1 C6 1.416(4) .
C2 C3 1.392(4) .
C2 C7 1.545(5) .
C3 C4 1.376(5) .
C3 H3A 0.9300 .
C4 C5 1.402(5) .
C4 C11 1.545(4) .
C5 C6 1.384(4) .
C5 H5A 0.9300 .
C6 C15 1.534(4) .
C7 C8 1.523(5) .
C7 C9 1.531(5) .
C7 C10 1.564(5) .
C8 H8A 0.9600 .
C8 H8B 0.9600 .
C8 H8C 0.9600 .
C9 H9A 0.9600 .
C9 H9B 0.9600 .
C9 H9C 0.9600 .
C10 H10A 0.9600 .
C10 H10B 0.9600 .
C10 H10C 0.9600 .
C11 C14' 1.34(7) .
C11 C12 1.502(6) .
C11 C13' 1.54(3) .
C11 C14 1.555(12) .
C11 C13 1.591(8) .
C11 C12' 1.83(3) .
C12 H12A 0.9600 .
C12 H12B 0.9600 .
C12 H12C 0.9600 .
C13 H13A 0.9600 .
C13 H13B 0.9600 .
C13 H13C 0.9600 .
C14 H14A 0.9600 .
C14 H14B 0.9600 .
C14 H14C 0.9600 .
C12' H12D 0.9600 .
C12' H12E 0.9600 .
C12' H12F 0.9600 .
C13' H13D 0.9600 .
C13' H13E 0.9600 .
C13' H13F 0.9600 .
C14' H14D 0.9600 .
C14' H14E 0.9600 .
C14' H14F 0.9600 .
C15 C16 1.519(4) .
C15 C23 1.533(4) .
C15 H15A 0.9800 .
C16 C17 1.405(4) .
C16 C29 1.408(4) 5_575
C17 C18 1.385(4) .
C17 H17A 0.9300 .
C18 C31 1.395(5) 5_575
C18 C19 1.541(4) .
C19 C21 1.519(5) .
C19 C20 1.530(5) .
C19 C22 1.534(6) .
C20 H20A 0.9600 .
C20 H20B 0.9600 .
C20 H20C 0.9600 .
C21 H21A 0.9600 .
C21 H21B 0.9600 .
C21 H21C 0.9600 .
C22 H22A 0.9600 .
C22 H22B 0.9600 .
C22 H22C 0.9600 .
C23 C24 1.394(4) .
C23 C28 1.394(4) .
C24 C25 1.391(4) .
C24 H24A 0.9300 .
C25 C26 1.382(4) .
C25 H25A 0.9300 .
C26 C27 1.392(4) .
C26 H26A 0.9300 .
C27 C28 1.388(4) .
C27 H27A 0.9300 .
C29 C16 1.408(4) 5_575
C29 C30 1.416(4) .
C30 C31 1.399(4) .
C30 C32 1.542(4) .
C31 C18 1.395(5) 5_575
C31 H31A 0.9300 .
C32 C34 1.527(5) .
C32 C35 1.533(5) .
C32 C33 1.548(4) .
C33 H33A 0.9600 .
C33 H33B 0.9600 .
C33 H33C 0.9600 .
C34 H34A 0.9600 .
C34 H34B 0.9600 .
C34 H34C 0.9600 .
C35 H35A 0.9600 .
C35 H35B 0.9600 .
C35 H35C 0.9600 .
C36 C37 1.58(4) .
C36 H36A 0.9700 .
C36 H36B 0.9700 .
C37 C38 1.51(3) .
C37 H37A 0.9700 .
C37 H37B 0.9700 .
C38 C39 1.47(3) .
C38 H38A 0.9700 .
C38 H38B 0.9700 .
C36' C37' 1.46(4) .
C36' H36C 0.9700 .
C36' H36D 0.9700 .
C37' C38' 1.53(2) .
C37' H37C 0.9700 .
C37' H37D 0.9700 .
C38' C39 1.61(2) .
C38' H38C 0.9700 .
C38' H38D 0.9700 .
C39 H39A 0.9700 .
C39 H39B 0.9700 .
O5 C40 1.400(6) .
O5 C43 1.411(10) .
C40 C41 1.470(7) .
C40 H40C 0.9700 .
C40 H40D 0.9700 .
C41 C42 1.425(9) .
C41 H41C 0.9700 .
C41 H41D 0.9700 .
C42 C43 1.418(13) .
C42 H42C 0.9700 .
C42 H42D 0.9700 .
C43 H43C 0.9700 .
C43 H43D 0.9700 .
O6 C44 1.421(18) .
O6 C47 1.38(2) .
C44 C45 1.52(2) .
C44 H44A 0.9700 .
C44 H44B 0.9700 .
C45 C46 1.38(3) .
C45 H45A 0.9700 .
C45 H45B 0.9700 .
C46 C47 1.62(3) .
C46 H46A 0.9700 .
C46 H46B 0.9700 .
C47 H47A 0.9700 .
C47 H47B 0.9700 .

loop_
_platon_squeeze_void_nr
_platon_squeeze_void_average_x
_platon_squeeze_void_average_y
_platon_squeeze_void_average_z
_platon_squeeze_void_volume
_platon_squeeze_void_count_electrons
_platon_squeeze_void_content
1 0.250 0.250 0.500 477 60 ' '
2 0.250 -0.250 1.000 477 60 ' '
3 0.750 0.250 0.000 477 60 ' '
4 0.750 -0.250 0.500 477 60 ' '
